data_4072462
loop_
_publ_author_name
'Irwin, Levi J.'
'Zeits, Paul D.'
'Reibenspies, Joseph H.'
'Miller, Stephen A.'

_publ_section_title
;
 Diffuse Diffraction from Parallel/Antiparallel Metallocene Pillars
;
_journal_issue 5
_journal_name_full Organometallics
_journal_page_first 1129
_journal_paper_doi 10.1021/om060435g
_journal_volume 26
_journal_year 2007
_chemical_formula_sum 'C29 H38'
_chemical_formula_weight 386.59
_chemical_name_systematic
; 
 ? 
;
_space_group_IT_number 14
_symmetry_cell_setting monoclinic
_symmetry_space_group_name_Hall '-P 2ybc'
_symmetry_space_group_name_H-M 'P 1 21/c 1'
_atom_sites_solution_hydrogens geom
_atom_sites_solution_primary direct
_atom_sites_solution_secondary difmap
_audit_creation_method SHELXL-97
_cell_angle_alpha 90.00
_cell_angle_beta 92.950(4)
_cell_angle_gamma 90.00
_cell_formula_units_Z 4
_cell_length_a 5.7601(15)
_cell_length_b 16.182(4)
_cell_length_c 24.356(6)
_cell_measurement_reflns_used 1010
_cell_measurement_temperature 110(2)
_cell_measurement_theta_max 27.50
_cell_measurement_theta_min 2.65
_cell_volume 2267.2(10)
_computing_cell_refinement 'Bruker SMART'
_computing_data_collection 'Bruker SMART'
_computing_data_reduction 'Bruker SAINT'
_computing_molecular_graphics 'Bruker SHELXTL'
_computing_publication_material 'Bruker SHELXTL'
_computing_structure_refinement 'SHELXL-97 (Sheldrick, 1997)'
_computing_structure_solution 'SHELXS-97 (Sheldrick, 1990)'
_diffrn_ambient_temperature 110(2)
_diffrn_measured_fraction_theta_full 0.977
_diffrn_measured_fraction_theta_max 0.978
_diffrn_measurement_device_type 'CCD area detector'
_diffrn_measurement_method 'phi and omega scans'
_diffrn_radiation_monochromator graphite
_diffrn_radiation_source 'fine-focus sealed tube'
_diffrn_radiation_type MoK\a
_diffrn_radiation_wavelength 0.71073
_diffrn_reflns_av_R_equivalents 0.0579
_diffrn_reflns_av_sigmaI/netI 0.0565
_diffrn_reflns_limit_h_max 7
_diffrn_reflns_limit_h_min -7
_diffrn_reflns_limit_k_max 20
_diffrn_reflns_limit_k_min -21
_diffrn_reflns_limit_l_max 32
_diffrn_reflns_limit_l_min -31
_diffrn_reflns_number 22289
_diffrn_reflns_theta_full 28.29
_diffrn_reflns_theta_max 28.29
_diffrn_reflns_theta_min 1.51
_exptl_absorpt_coefficient_mu 0.063
_exptl_absorpt_correction_T_max 0.9875
_exptl_absorpt_correction_T_min 0.9632
_exptl_absorpt_correction_type multi-scan
_exptl_absorpt_process_details SADABS
_exptl_crystal_colour COLORLESS
_exptl_crystal_density_diffrn 1.133
_exptl_crystal_density_meas ?
_exptl_crystal_density_method 'not measured'
_exptl_crystal_description NEEDLE
_exptl_crystal_F_000 848
_exptl_crystal_size_max 0.60
_exptl_crystal_size_mid 0.40
_exptl_crystal_size_min 0.20
_refine_diff_density_max 0.375
_refine_diff_density_min -0.299
_refine_diff_density_rms 0.059
_refine_ls_extinction_method none
_refine_ls_goodness_of_fit_ref 1.058
_refine_ls_hydrogen_treatment mixed
_refine_ls_matrix_type full
_refine_ls_number_parameters 270
_refine_ls_number_reflns 5515
_refine_ls_number_restraints 0
_refine_ls_restrained_S_all 1.058
_refine_ls_R_factor_all 0.0898
_refine_ls_R_factor_gt 0.0654
_refine_ls_shift/su_max 0.001
_refine_ls_shift/su_mean 0.000
_refine_ls_structure_factor_coef Fsqd
_refine_ls_weighting_details 'calc w=1/[\s^2^(Fo^2^)+(0.0627P)^2^+1.9168P] where P=(Fo^2^+2Fc^2^)/3'
_refine_ls_weighting_scheme calc
_refine_ls_wR_factor_gt 0.1479
_refine_ls_wR_factor_ref 0.1588
_reflns_number_gt 4207
_reflns_number_total 5515
_reflns_threshold_expression >2sigma(I)
_cod_data_source_file om060435gsi20061211_031601.cif
_cod_data_source_block sm34_octamethyloctahydrodibenzofluorene
_cod_depositor_comments
;
The following automatic conversions were performed:

'_symmetry_cell_setting' value 'Monoclinic' changed to 'monoclinic'
according to /home/saulius/struct/CIF-dictionaries/cif_core.dic
dictionary named 'cif_core.dic' version 2.4.1 from
2010-06-29.

'_exptl_absorpt_correction_type' value 'MULTI-SCAN'
changed to 'multi-scan' according to
/home/saulius/struct/CIF-dictionaries/cif_core.dic dictionary named
'cif_core.dic' version 2.4.1 from 2010-06-29.

Automatic conversion script
Id: cif_fix_values 1715 2011-07-08 13:25:40Z adriana 

The following automatic conversions were performed:

'_exptl_crystal_density_meas' value 'not measured' was changed to '?'
- the value is perceived as not measured.

Automatic conversion script
Id: cif_fix_values 3008 2015-01-20 13:52:24Z robertas 
;
_cod_original_sg_symbol_H-M P2(1)/c
_cod_database_code 4072462

loop_
_symmetry_equiv_pos_as_xyz
'x, y, z'
'-x, y+1/2, -z+1/2'
'-x, -y, -z'
'x, -y-1/2, z-1/2'

loop_
_atom_site_label
_atom_site_type_symbol
_atom_site_fract_x
_atom_site_fract_y
_atom_site_fract_z
_atom_site_U_iso_or_equiv
_atom_site_adp_type
_atom_site_occupancy
_atom_site_symmetry_multiplicity
_atom_site_calc_flag
_atom_site_refinement_flags
C1 C 0.7617(4) 0.44283(11) 0.45819(8) 0.0176(4) Uani 1 1 d .
H1A H 0.8792 0.4434 0.4893 0.021 Uiso 1 1 calc R
H1B H 0.6583 0.4913 0.4611 0.021 Uiso 1 1 calc R
C2 C 0.6243(3) 0.36296(11) 0.45673(7) 0.0136(4) Uani 1 1 d .
C3 C 0.4883(3) 0.32855(11) 0.49574(7) 0.0138(4) Uani 1 1 d .
H3 H 0.4677 0.3574 0.5291 0.017 Uiso 1 1 calc R
C4 C 0.3798(3) 0.25151(11) 0.48691(7) 0.0120(4) Uani 1 1 d .
C5 C 0.2423(3) 0.21409(11) 0.53313(7) 0.0135(4) Uani 1 1 d .
C6 C 0.0740(4) 0.14776(12) 0.50937(8) 0.0194(4) Uani 1 1 d .
H6A H 0.0030 0.1183 0.5399 0.023 Uiso 1 1 calc R
H6B H -0.0524 0.1748 0.4869 0.023 Uiso 1 1 calc R
C7 C 0.1975(4) 0.08557(11) 0.47392(8) 0.0202(4) Uani 1 1 d .
H7A H 0.0864 0.0417 0.4619 0.024 Uiso 1 1 calc R
H7B H 0.3254 0.0593 0.4963 0.024 Uiso 1 1 calc R
C8 C 0.2973(3) 0.12564(10) 0.42308(7) 0.0140(4) Uani 1 1 d .
C9 C 0.4102(3) 0.20908(10) 0.43717(7) 0.0110(3) Uani 1 1 d .
C10 C 0.5459(3) 0.24557(11) 0.39750(7) 0.0121(4) Uani 1 1 d .
H10 H 0.5634 0.2182 0.3634 0.015 Uiso 1 1 calc R
C11 C 0.6548(3) 0.32096(11) 0.40733(7) 0.0120(4) Uani 1 1 d .
C12 C 0.8122(3) 0.36982(10) 0.37441(7) 0.0123(4) Uani 1 1 d .
C13 C 0.8988(3) 0.35519(11) 0.32323(7) 0.0129(4) Uani 1 1 d .
H13 H 0.8581 0.3057 0.3041 0.015 Uiso 1 1 calc R
C14 C 1.0460(3) 0.41275(11) 0.29927(7) 0.0119(4) Uani 1 1 d .
C15 C 1.1329(3) 0.39125(11) 0.24247(7) 0.0132(4) Uani 1 1 d .
C16 C 1.2663(3) 0.46405(11) 0.21818(7) 0.0167(4) Uani 1 1 d .
H16A H 1.3691 0.4425 0.1901 0.020 Uiso 1 1 calc R
H16B H 1.1534 0.5022 0.1995 0.020 Uiso 1 1 calc R
C17 C 1.4124(3) 0.51203(11) 0.26090(8) 0.0166(4) Uani 1 1 d .
H17A H 1.4998 0.5557 0.2424 0.020 Uiso 1 1 calc R
H17B H 1.5265 0.4743 0.2795 0.020 Uiso 1 1 calc R
C18 C 1.2622(3) 0.55186(11) 0.30401(7) 0.0133(4) Uani 1 1 d .
C19 C 1.1088(3) 0.48520(10) 0.32860(7) 0.0119(4) Uani 1 1 d .
C20 C 1.0221(3) 0.49829(11) 0.38080(7) 0.0149(4) Uani 1 1 d .
H20 H 1.0648 0.5469 0.4007 0.018 Uiso 1 1 calc R
C21 C 0.8759(3) 0.44168(11) 0.40352(7) 0.0137(4) Uani 1 1 d .
C22 C 0.0952(3) 0.27935(12) 0.56127(8) 0.0185(4) Uani 1 1 d .
H22A H 0.1980 0.3192 0.5806 0.028 Uiso 1 1 calc R
H22B H -0.0026 0.2522 0.5877 0.028 Uiso 1 1 calc R
H22C H -0.0037 0.3082 0.5335 0.028 Uiso 1 1 calc R
C23 C 0.4162(4) 0.17687(12) 0.57614(8) 0.0206(4) Uani 1 1 d .
H23A H 0.5148 0.1365 0.5584 0.031 Uiso 1 1 calc R
H23B H 0.3314 0.1494 0.6048 0.031 Uiso 1 1 calc R
H23C H 0.5134 0.2209 0.5926 0.031 Uiso 1 1 calc R
C24 C 0.4734(4) 0.06466(12) 0.40075(9) 0.0204(4) Uani 1 1 d .
H24A H 0.5312 0.0862 0.3664 0.031 Uiso 1 1 calc R
H24B H 0.3978 0.0112 0.3938 0.031 Uiso 1 1 calc R
H24C H 0.6038 0.0577 0.4278 0.031 Uiso 1 1 calc R
C25 C 0.1022(4) 0.13974(13) 0.37868(8) 0.0221(4) Uani 1 1 d .
H25A H -0.0171 0.1756 0.3933 0.033 Uiso 1 1 calc R
H25B H 0.0327 0.0865 0.3678 0.033 Uiso 1 1 calc R
H25C H 0.1665 0.1661 0.3466 0.033 Uiso 1 1 calc R
C26 C 1.2968(3) 0.31584(11) 0.24867(8) 0.0178(4) Uani 1 1 d .
H26A H 1.4302 0.3299 0.2735 0.027 Uiso 1 1 calc R
H26B H 1.3516 0.3007 0.2126 0.027 Uiso 1 1 calc R
H26C H 1.2126 0.2692 0.2638 0.027 Uiso 1 1 calc R
C27 C 0.9290(3) 0.37055(12) 0.20180(8) 0.0186(4) Uani 1 1 d .
H27A H 0.8528 0.3199 0.2136 0.028 Uiso 1 1 calc R
H27B H 0.9871 0.3623 0.1651 0.028 Uiso 1 1 calc R
H27C H 0.8170 0.4162 0.2008 0.028 Uiso 1 1 calc R
C28 C 1.4264(4) 0.59266(12) 0.34762(8) 0.0212(4) Uani 1 1 d .
H28A H 1.3352 0.6241 0.3733 0.032 Uiso 1 1 calc R
H28B H 1.5329 0.6300 0.3296 0.032 Uiso 1 1 calc R
H28C H 1.5161 0.5499 0.3678 0.032 Uiso 1 1 calc R
C29 C 1.1037(4) 0.61948(12) 0.27793(8) 0.0202(4) Uani 1 1 d .
H29A H 0.9917 0.5943 0.2513 0.030 Uiso 1 1 calc R
H29B H 1.1985 0.6599 0.2592 0.030 Uiso 1 1 calc R
H29C H 1.0201 0.6472 0.3067 0.030 Uiso 1 1 calc R

loop_
_atom_site_aniso_label
_atom_site_aniso_U_11
_atom_site_aniso_U_22
_atom_site_aniso_U_33
_atom_site_aniso_U_23
_atom_site_aniso_U_13
_atom_site_aniso_U_12
C1 0.0263(11) 0.0124(8) 0.0147(9) -0.0015(7) 0.0074(8) -0.0053(7)
C2 0.0160(9) 0.0120(8) 0.0131(8) -0.0002(6) 0.0021(7) -0.0013(7)
C3 0.0171(9) 0.0149(8) 0.0096(8) -0.0011(7) 0.0035(7) -0.0002(7)
C4 0.0113(8) 0.0134(8) 0.0114(8) 0.0019(6) 0.0017(7) 0.0010(6)
C5 0.0156(9) 0.0142(8) 0.0112(8) 0.0005(6) 0.0051(7) -0.0008(7)
C6 0.0225(10) 0.0187(9) 0.0179(9) -0.0008(7) 0.0093(8) -0.0069(8)
C7 0.0286(11) 0.0129(9) 0.0198(10) -0.0006(7) 0.0092(8) -0.0059(8)
C8 0.0177(9) 0.0111(8) 0.0136(8) -0.0012(6) 0.0051(7) -0.0016(7)
C9 0.0099(8) 0.0114(8) 0.0116(8) 0.0004(6) -0.0001(6) 0.0008(6)
C10 0.0142(9) 0.0128(8) 0.0093(8) -0.0006(6) 0.0006(7) 0.0014(7)
C11 0.0125(9) 0.0129(8) 0.0108(8) 0.0017(6) 0.0017(7) 0.0003(7)
C12 0.0128(9) 0.0121(8) 0.0122(8) 0.0013(6) 0.0020(7) -0.0016(7)
C13 0.0144(9) 0.0117(8) 0.0127(8) -0.0020(6) 0.0015(7) -0.0006(7)
C14 0.0107(9) 0.0140(8) 0.0111(8) 0.0019(6) 0.0016(7) 0.0032(7)
C15 0.0145(9) 0.0141(8) 0.0114(8) 0.0005(6) 0.0041(7) -0.0009(7)
C16 0.0208(10) 0.0164(9) 0.0136(9) 0.0016(7) 0.0070(7) -0.0021(7)
C17 0.0163(9) 0.0155(9) 0.0186(9) 0.0026(7) 0.0071(7) -0.0022(7)
C18 0.0150(9) 0.0121(8) 0.0128(9) 0.0014(6) 0.0026(7) -0.0022(7)
C19 0.0121(9) 0.0119(8) 0.0117(8) 0.0026(6) 0.0010(7) 0.0003(6)
C20 0.0193(10) 0.0124(8) 0.0132(8) -0.0015(7) 0.0021(7) -0.0012(7)
C21 0.0173(9) 0.0128(8) 0.0113(8) 0.0004(6) 0.0025(7) 0.0004(7)
C22 0.0176(10) 0.0188(9) 0.0199(10) -0.0003(7) 0.0090(8) 0.0002(7)
C23 0.0227(10) 0.0228(10) 0.0169(9) 0.0061(8) 0.0067(8) 0.0023(8)
C24 0.0228(10) 0.0130(9) 0.0264(10) -0.0028(7) 0.0114(8) -0.0012(7)
C25 0.0212(10) 0.0222(10) 0.0227(10) -0.0039(8) -0.0016(8) -0.0067(8)
C26 0.0191(10) 0.0165(9) 0.0185(9) 0.0005(7) 0.0076(8) 0.0018(7)
C27 0.0184(10) 0.0247(10) 0.0130(9) -0.0020(7) 0.0044(7) -0.0016(8)
C28 0.0200(10) 0.0231(10) 0.0207(10) -0.0018(8) 0.0028(8) -0.0085(8)
C29 0.0245(11) 0.0156(9) 0.0209(10) 0.0057(7) 0.0053(8) 0.0008(8)

loop_
_atom_type_symbol
_atom_type_description
_atom_type_scat_dispersion_real
_atom_type_scat_dispersion_imag
_atom_type_scat_source
C C 0.0033 0.0016 'International Tables Vol C Tables 4.2.6.8 and 6.1.1.4'
H H 0.0000 0.0000 'International Tables Vol C Tables 4.2.6.8 and 6.1.1.4'

loop_
_geom_angle_atom_site_label_1
_geom_angle_atom_site_label_2
_geom_angle_atom_site_label_3
_geom_angle
C2 C1 C21 102.64(14)
C3 C2 C11 119.78(16)
C3 C2 C1 130.00(16)
C11 C2 C1 110.21(15)
C2 C3 C4 121.09(16)
C3 C4 C9 119.25(15)
C3 C4 C5 118.70(15)
C9 C4 C5 121.97(15)
C4 C5 C23 108.19(15)
C4 C5 C22 111.92(14)
C23 C5 C22 108.70(15)
C4 C5 C6 109.78(15)
C23 C5 C6 111.05(16)
C22 C5 C6 107.22(15)
C7 C6 C5 111.71(16)
C6 C7 C8 112.50(15)
C9 C8 C24 111.47(15)
C9 C8 C7 111.36(15)
C24 C8 C7 107.21(15)
C9 C8 C25 108.29(15)
C24 C8 C25 108.61(16)
C7 C8 C25 109.86(16)
C10 C9 C4 118.96(16)
C10 C9 C8 117.52(15)
C4 C9 C8 123.50(15)
C11 C10 C9 120.93(16)
C10 C11 C2 119.95(16)
C10 C11 C12 131.64(16)
C2 C11 C12 108.40(15)
C13 C12 C21 119.97(16)
C13 C12 C11 131.18(16)
C21 C12 C11 108.85(15)
C12 C13 C14 120.82(16)
C13 C14 C19 119.00(16)
C13 C14 C15 117.08(15)
C19 C14 C15 123.91(15)
C27 C15 C14 110.94(15)
C27 C15 C16 107.43(15)
C14 C15 C16 111.39(14)
C27 C15 C26 109.53(15)
C14 C15 C26 108.46(14)
C16 C15 C26 109.06(15)
C17 C16 C15 113.44(15)
C16 C17 C18 111.82(15)
C28 C18 C19 112.26(15)
C28 C18 C17 107.76(15)
C19 C18 C17 109.11(14)
C28 C18 C29 108.11(15)
C19 C18 C29 108.60(15)
C17 C18 C29 111.02(15)
C20 C19 C14 119.31(16)
C20 C19 C18 119.03(15)
C14 C19 C18 121.61(15)
C21 C20 C19 121.02(16)
C20 C21 C12 119.86(16)
C20 C21 C1 130.23(16)
C12 C21 C1 109.91(15)

loop_
_geom_bond_atom_site_label_1
_geom_bond_atom_site_label_2
_geom_bond_distance
C1 C2 1.515(2)
C1 C21 1.515(2)
C2 C3 1.379(2)
C2 C11 1.401(2)
C3 C4 1.406(2)
C4 C9 1.411(2)
C4 C5 1.534(2)
C5 C23 1.535(3)
C5 C22 1.537(2)
C5 C6 1.539(3)
C6 C7 1.526(3)
C7 C8 1.535(2)
C8 C9 1.530(2)
C8 C24 1.535(2)
C8 C25 1.536(3)
C9 C10 1.404(2)
C10 C11 1.387(2)
C11 C12 1.471(2)
C12 C13 1.387(2)
C12 C21 1.401(2)
C13 C14 1.407(2)
C14 C19 1.410(2)
C14 C15 1.535(2)
C15 C27 1.533(3)
C15 C16 1.541(2)
C15 C26 1.546(3)
C16 C17 1.517(3)
C17 C18 1.536(2)
C18 C28 1.535(3)
C18 C19 1.535(2)
C18 C29 1.541(3)
C19 C20 1.406(2)
C20 C21 1.379(2)

loop_
_geom_torsion_atom_site_label_1
_geom_torsion_atom_site_label_2
_geom_torsion_atom_site_label_3
_geom_torsion_atom_site_label_4
_geom_torsion
C21 C1 C2 C3 178.21(19)
C21 C1 C2 C11 -0.1(2)
C11 C2 C3 C4 0.2(3)
C1 C2 C3 C4 -177.94(19)
C2 C3 C4 C9 -0.3(3)
C2 C3 C4 C5 176.52(17)
C3 C4 C5 C23 -77.8(2)
C9 C4 C5 C23 98.9(2)
C3 C4 C5 C22 41.9(2)
C9 C4 C5 C22 -141.40(18)
C3 C4 C5 C6 160.85(17)
C9 C4 C5 C6 -22.5(2)
C4 C5 C6 C7 50.7(2)
C23 C5 C6 C7 -68.88(19)
C22 C5 C6 C7 172.51(16)
C5 C6 C7 C8 -63.2(2)
C6 C7 C8 C9 41.6(2)
C6 C7 C8 C24 163.79(17)
C6 C7 C8 C25 -78.4(2)
C3 C4 C9 C10 -0.8(3)
C5 C4 C9 C10 -177.47(16)
C3 C4 C9 C8 -179.12(17)
C5 C4 C9 C8 4.2(3)
C24 C8 C9 C10 48.7(2)
C7 C8 C9 C10 168.43(16)
C25 C8 C9 C10 -70.7(2)
C24 C8 C9 C4 -132.92(18)
C7 C8 C9 C4 -13.2(2)
C25 C8 C9 C4 107.66(19)
C4 C9 C10 C11 1.9(3)
C8 C9 C10 C11 -179.66(16)
C9 C10 C11 C2 -2.0(3)
C9 C10 C11 C12 176.84(18)
C3 C2 C11 C10 0.9(3)
C1 C2 C11 C10 179.39(17)
C3 C2 C11 C12 -178.19(17)
C1 C2 C11 C12 0.3(2)
C10 C11 C12 C13 0.3(3)
C2 C11 C12 C13 179.18(19)
C10 C11 C12 C21 -179.34(19)
C2 C11 C12 C21 -0.4(2)
C21 C12 C13 C14 -1.6(3)
C11 C12 C13 C14 178.82(18)
C12 C13 C14 C19 1.3(3)
C12 C13 C14 C15 -179.91(16)
C13 C14 C15 C27 53.3(2)
C19 C14 C15 C27 -128.00(18)
C13 C14 C15 C16 172.90(16)
C19 C14 C15 C16 -8.4(2)
C13 C14 C15 C26 -67.1(2)
C19 C14 C15 C26 111.66(19)
C27 C15 C16 C17 158.47(15)
C14 C15 C16 C17 36.8(2)
C26 C15 C16 C17 -82.90(19)
C15 C16 C17 C18 -62.1(2)
C16 C17 C18 C28 175.49(15)
C16 C17 C18 C19 53.4(2)
C16 C17 C18 C29 -66.30(19)
C13 C14 C19 C20 -0.3(3)
C15 C14 C19 C20 -179.02(17)
C13 C14 C19 C18 -177.92(16)
C15 C14 C19 C18 3.4(3)
C28 C18 C19 C20 37.8(2)
C17 C18 C19 C20 157.16(17)
C29 C18 C19 C20 -81.7(2)
C28 C18 C19 C14 -144.61(17)
C17 C18 C19 C14 -25.2(2)
C29 C18 C19 C14 95.9(2)
C14 C19 C20 C21 -0.4(3)
C18 C19 C20 C21 177.32(17)
C19 C20 C21 C12 0.1(3)
C19 C20 C21 C1 -179.67(19)
C13 C12 C21 C20 0.9(3)
C11 C12 C21 C20 -179.41(17)
C13 C12 C21 C1 -179.30(17)
C11 C12 C21 C1 0.4(2)
C2 C1 C21 C20 179.58(19)
C2 C1 C21 C12 -0.2(2)

loop_
_cod_related_entry_id
_cod_related_entry_database
_cod_related_entry_code
1 ChemSpider 11346996
